data_2213937
loop_
_publ_author_name
'Gordan Horvat'
'Tomislav Portada'
'Vladimir Stilinovi\'c'
'Vladislav Tomi\<si\'c'

_publ_section_title
;
 Tetrapyridinecopper(I) hexafluoridophosphate(V)
;
_journal_coeditor_code RK2014
_journal_issue 6
_journal_name_full 'Acta Crystallographica Section E'
_journal_page_first m1734
_journal_page_last m1734
_journal_paper_doi 10.1107/S1600536807024051
_journal_volume 63
_journal_year 2007
_chemical_formula_iupac '[Cu (C5 H5 N)4] P F6'
_chemical_formula_moiety 'C20 H20 Cu N4 + , F6 P -'
_chemical_formula_sum 'C20 H20 Cu F6 N4 P'
_chemical_formula_weight 524.91
_chemical_name_systematic
;
Tetrapyridinecopper(I) hexafluoridophosphate(V)
;
_space_group_IT_number 82
_symmetry_cell_setting tetragonal
_symmetry_space_group_name_Hall 'I -4'
_symmetry_space_group_name_H-M 'I -4'
_audit_creation_method 'WinGX routine CIF_UPDATE'
_cell_angle_alpha 90
_cell_angle_beta 90
_cell_angle_gamma 90
_cell_formula_units_Z 2
_cell_length_a 12.600(2)
_cell_length_b 12.600(2)
_cell_length_c 7.0983(14)
_cell_measurement_reflns_used 1485
_cell_measurement_temperature 295(2)
_cell_measurement_theta_max 32.0
_cell_measurement_theta_min 4.6
_cell_volume 1126.9(3)
_computing_cell_refinement 'CrysAlis RED (Oxford Diffraction, 2003)'
_computing_data_collection 'CrysAlis CCD (Oxford Diffraction, 2003)'
_computing_data_reduction 'CrysAlis RED'
_computing_molecular_graphics 'ORTEP-3 (Farrugia, 1997)'
_computing_publication_material
;
WinGX (Farrugia, 1999) and PARST95 (Nardelli, 1995)
;
_computing_structure_refinement 'SHELXL97 (Sheldrick, 1997)'
_computing_structure_solution 'SHELXS97 (Sheldrick, 1997)'
_diffrn_ambient_temperature 295(2)
_diffrn_measured_fraction_theta_full 0.992
_diffrn_measured_fraction_theta_max 0.992
_diffrn_measurement_device_type
;
Oxford Diffraction Xcalibur CCD area-detector
;
_diffrn_measurement_method \w
_diffrn_radiation_monochromator graphite
_diffrn_radiation_source 'fine--focus sealed tube'
_diffrn_radiation_type MoK\a
_diffrn_radiation_wavelength 0.71073
_diffrn_reflns_av_R_equivalents 0.0411
_diffrn_reflns_limit_h_max 16
_diffrn_reflns_limit_h_min -16
_diffrn_reflns_limit_k_max 15
_diffrn_reflns_limit_k_min -16
_diffrn_reflns_limit_l_max 9
_diffrn_reflns_limit_l_min -9
_diffrn_reflns_number 4610
_diffrn_reflns_theta_full 26.96
_diffrn_reflns_theta_max 26.96
_diffrn_reflns_theta_min 4.58
_diffrn_standards_number 27
_exptl_absorpt_coefficient_mu 1.104
_exptl_absorpt_correction_T_max 0.79111
_exptl_absorpt_correction_T_min 0.61596
_exptl_absorpt_correction_type analytical
_exptl_absorpt_process_details '(Alcock, 1970)'
_exptl_crystal_colour colourless
_exptl_crystal_density_diffrn 1.547
_exptl_crystal_density_method 'not measured'
_exptl_crystal_description prism
_exptl_crystal_F_000 532
_exptl_crystal_size_max 0.385
_exptl_crystal_size_mid 0.189
_exptl_crystal_size_min 0.140
_refine_diff_density_max 0.226
_refine_diff_density_min -0.207
_refine_ls_abs_structure_details 'Flack (1983), with 551 Friedel pairs'
_refine_ls_abs_structure_Flack -0.01(3)
_refine_ls_extinction_method none
_refine_ls_goodness_of_fit_ref 1.094
_refine_ls_hydrogen_treatment constr
_refine_ls_matrix_type full
_refine_ls_number_parameters 73
_refine_ls_number_reflns 1212
_refine_ls_number_restraints 1
_refine_ls_restrained_S_all 1.097
_refine_ls_R_factor_gt 0.0443
_refine_ls_shift/su_max 0.003
_refine_ls_structure_factor_coef Fsqd
_refine_ls_weighting_details 'calc w = 1/[\s^2^(Fo^2^)+(0.0713P)^2^] where P=(Fo^2^+2Fc^2^)/3'
_refine_ls_weighting_scheme calc
_refine_ls_wR_factor_ref 0.1183
_reflns_number_gt 1074
_reflns_number_total 1212
_reflns_threshold_expression I>2\s(I)
_cod_data_source_file rk2014.cif
_cod_data_source_block I
_cod_database_code 2213937
_cod_database_fobs_code 2213937

loop_
_symmetry_equiv_pos_as_xyz
'x, y, z'
'-x, -y, z'
'y, -x, -z'
'-y, x, -z'
'x+1/2, y+1/2, z+1/2'
'-x+1/2, -y+1/2, z+1/2'
'y+1/2, -x+1/2, -z+1/2'
'-y+1/2, x+1/2, -z+1/2'

loop_
_atom_site_type_symbol
_atom_site_label
_atom_site_fract_x
_atom_site_fract_y
_atom_site_fract_z
_atom_site_U_iso_or_equiv
_atom_site_adp_type
_atom_site_calc_flag
_atom_site_refinement_flags
_atom_site_occupancy
Cu Cu1 0 0 0 0.0670(3) Uani d SU 1
P P1 0.5 0 0.25 0.0556(4) Uani d S 1
C C5 0.0527(3) 0.2144(3) 0.1582(6) 0.0663(9) Uani d . 1
H H5 0.007 0.2382 0.0643 0.08 Uiso calc R 1
N N1 0.0734(2) 0.1106(2) 0.1698(4) 0.0594(7) Uani d U 1
C C4 0.0961(3) 0.2872(3) 0.2790(7) 0.0770(12) Uani d . 1
H H4 0.0789 0.3587 0.2691 0.092 Uiso calc R 1
C C3 0.1657(4) 0.2524(4) 0.4157(7) 0.0828(12) Uani d . 1
H H3 0.1956 0.2998 0.501 0.099 Uiso calc R 1
C C2 0.1896(5) 0.1477(4) 0.4225(7) 0.0879(13) Uani d . 1
H H2 0.2386 0.1225 0.5096 0.105 Uiso calc R 1
C C1 0.1414(3) 0.0798(3) 0.3012(6) 0.0702(10) Uani d . 1
H H1 0.1569 0.0079 0.3109 0.084 Uiso calc R 1
F F2 0.5 0 0.4688(6) 0.156(2) Uani d S 1
F F1 0.3816(3) -0.0255(6) 0.2479(10) 0.196(3) Uani d . 1

loop_
_atom_site_aniso_label
_atom_site_aniso_U_11
_atom_site_aniso_U_22
_atom_site_aniso_U_33
_atom_site_aniso_U_12
_atom_site_aniso_U_13
_atom_site_aniso_U_23
Cu1 0.0591(4) 0.0591(4) 0.0828(6) 0 0 0
P1 0.0555(6) 0.0555(6) 0.0558(9) 0 0 0
C5 0.061(2) 0.0560(19) 0.082(2) 0.0073(17) -0.0066(18) -0.0021(18)
N1 0.0593(16) 0.0497(14) 0.0694(16) -0.0001(12) 0.0014(13) 0.0025(12)
C4 0.078(3) 0.058(2) 0.095(3) -0.0017(19) 0.010(2) -0.012(2)
C3 0.085(3) 0.083(3) 0.080(2) -0.016(2) -0.001(2) -0.024(2)
C2 0.101(3) 0.091(3) 0.072(2) -0.010(3) -0.020(2) -0.001(2)
C1 0.078(2) 0.059(2) 0.074(2) -0.0019(19) -0.0111(18) 0.0089(17)
F2 0.178(6) 0.227(7) 0.062(3) -0.019(5) 0 0
F1 0.0681(19) 0.323(8) 0.198(5) -0.030(3) -0.012(3) -0.014(5)

loop_
_atom_type_symbol
_atom_type_description
_atom_type_scat_dispersion_real
_atom_type_scat_dispersion_imag
_atom_type_scat_source
C C 0.0033 0.0016 'International Tables Vol C Tables 4.2.6.8 and 6.1.1.4'
H H 0 0 'International Tables Vol C Tables 4.2.6.8 and 6.1.1.4'
N N 0.0061 0.0033 'International Tables Vol C Tables 4.2.6.8 and 6.1.1.4'
Cu Cu 0.3201 1.2651 'International Tables Vol C Tables 4.2.6.8 and 6.1.1.4'
P P 0.1023 0.0942 'International Tables Vol C Tables 4.2.6.8 and 6.1.1.4'
F F 0.0171 0.0103 'International Tables Vol C Tables 4.2.6.8 and 6.1.1.4'

loop_
_geom_angle_atom_site_label_1
_geom_angle_atom_site_label_2
_geom_angle_atom_site_label_3
_geom_angle_site_symmetry_1
_geom_angle_site_symmetry_3
_geom_angle
N1 Cu1 N1 . 4 110.00(9)
N1 Cu1 N1 . 3 110.00(9)
N1 Cu1 N1 4 3 108.42(17)
N1 Cu1 N1 . 2 108.42(17)
N1 Cu1 N1 4 2 110.00(9)
N1 Cu1 N1 3 2 110.00(9)
F1 P1 F1 7 . 90.006(6)
F1 P1 F1 7 2_655 90.006(6)
F1 P1 F1 . 2_655 178.9(6)
F1 P1 F1 7 8_545 178.9(6)
F1 P1 F1 . 8_545 90.006(6)
F1 P1 F1 2_655 8_545 90.006(6)
F1 P1 F2 7 7 90.6(3)
F1 P1 F2 . 7 89.4(3)
F1 P1 F2 2_655 7 89.4(3)
F1 P1 F2 8_545 7 90.6(3)
F1 P1 F2 7 . 89.4(3)
F1 P1 F2 . . 90.6(3)
F1 P1 F2 2_655 . 90.6(3)
F1 P1 F2 8_545 . 89.4(3)
F2 P1 F2 7 . 180
N1 C5 C4 . . 122.6(4)
N1 C5 H5 . . 118.7
C4 C5 H5 . . 118.7
C1 N1 C5 . . 117.1(3)
C1 N1 Cu1 . . 120.3(2)
C5 N1 Cu1 . . 122.6(3)
C5 C4 C3 . . 118.8(4)
C5 C4 H4 . . 120.6
C3 C4 H4 . . 120.6
C2 C3 C4 . . 118.4(4)
C2 C3 H3 . . 120.8
C4 C3 H3 . . 120.8
C3 C2 C1 . . 119.5(5)
C3 C2 H2 . . 120.3
C1 C2 H2 . . 120.3
N1 C1 C2 . . 123.5(4)
N1 C1 H1 . . 118.2
C2 C1 H1 . . 118.2

loop_
_geom_bond_atom_site_label_1
_geom_bond_atom_site_label_2
_geom_bond_site_symmetry_2
_geom_bond_distance
Cu1 N1 . 2.061(3)
Cu1 N1 4 2.061(3)
Cu1 N1 3 2.061(3)
Cu1 N1 2 2.061(3)
P1 F1 7 1.526(4)
P1 F1 . 1.526(4)
P1 F1 2_655 1.526(4)
P1 F1 8_545 1.526(4)
P1 F2 7 1.553(5)
P1 F2 . 1.553(5)
C5 N1 . 1.337(5)
C5 C4 . 1.369(6)
C5 H5 . 0.93
N1 C1 . 1.324(5)
C4 C3 . 1.379(7)
C4 H4 . 0.93
C3 C2 . 1.354(7)
C3 H3 . 0.93
C2 C1 . 1.357(7)
C2 H2 . 0.93
C1 H1 . 0.93
